data_1546207
loop_
_publ_author_name
'Rodriguez, Kevin X.'
'Kaltwasser, Nicolai'
'Toni, Tiffany A.'
'Ashfeld, Brandon L.'

_publ_section_title
;
 Rearrangement of an Intermediate Cyclopropyl Ketene in a Rh(II)-Catalyzed
 Formal [4 + 1]-Cycloaddition Employing Vinyl Ketenes as 1,4-Dipoles and
 Donor-Acceptor Metallocarbenes.
;
_journal_issue 10
_journal_name_full 'Organic letters'
_journal_page_first 2482
_journal_page_last 2485
_journal_paper_doi 10.1021/acs.orglett.7b00618
_journal_volume 19
_journal_year 2017
_chemical_formula_moiety 'C29 H32 N2 O2 Si, C H Cl3'
_chemical_formula_sum 'C30 H33 Cl3 N2 O2 Si'
_chemical_formula_weight 588.02
_space_group_crystal_system monoclinic
_space_group_IT_number 14
_space_group_name_Hall '-P 2ybc'
_space_group_name_H-M_alt 'P 1 21/c 1'
_symmetry_space_group_name_Hall '-P 2ybc'
_symmetry_space_group_name_H-M 'P 1 21/c 1'
_atom_sites_solution_hydrogens geom
_atom_sites_solution_primary vecmap
_atom_sites_solution_secondary difmap
_audit_creation_method SHELXL-2014/7
_cell_angle_alpha 90
_cell_angle_beta 116.0530(10)
_cell_angle_gamma 90
_cell_formula_units_Z 4
_cell_length_a 11.2706(3)
_cell_length_b 28.0835(8)
_cell_length_c 10.5737(3)
_cell_measurement_reflns_used 9898
_cell_measurement_temperature 120(2)
_cell_measurement_theta_max 69.70
_cell_measurement_theta_min 3.15
_cell_volume 3006.69(15)
_computing_cell_refinement 'Bruker SAINT (Bruker, 2015)'
_computing_data_collection 'Bruker APEX-3 (Bruker, 2015)'
_computing_data_reduction 'Bruker SAINT (Bruker, 2015)'
_computing_molecular_graphics 'OLEX2 (Dolomanov et al., 2010)'
_computing_publication_material 'CIFTAB (Sheldrick, 2008)'
_computing_structure_refinement 'SHELXL-2014 (Sheldrick, 2015)'
_computing_structure_solution 'SHELXT (Sheldrick, 2015)'
_diffrn_ambient_temperature 120(2)
_diffrn_detector_area_resol_mean 8.33
_diffrn_measured_fraction_theta_full 0.985
_diffrn_measured_fraction_theta_max 0.985
_diffrn_measurement_device_type 'Bruker APEX-II'
_diffrn_measurement_method 'combination of \w and \f-scans '
_diffrn_radiation_monochromator 'MONTEL Multi-layer'
_diffrn_radiation_source 'Incoatec micro-focus'
_diffrn_radiation_type CuK\a
_diffrn_radiation_wavelength 1.54178
_diffrn_reflns_av_R_equivalents 0.0571
_diffrn_reflns_av_unetI/netI 0.0277
_diffrn_reflns_Laue_measured_fraction_full 0.985
_diffrn_reflns_Laue_measured_fraction_max 0.985
_diffrn_reflns_limit_h_max 13
_diffrn_reflns_limit_h_min -13
_diffrn_reflns_limit_k_max 34
_diffrn_reflns_limit_k_min -34
_diffrn_reflns_limit_l_max 12
_diffrn_reflns_limit_l_min -11
_diffrn_reflns_number 54998
_diffrn_reflns_point_group_measured_fraction_full 0.985
_diffrn_reflns_point_group_measured_fraction_max 0.985
_diffrn_reflns_theta_full 67.679
_diffrn_reflns_theta_max 70.094
_diffrn_reflns_theta_min 3.147
_exptl_absorpt_coefficient_mu 3.374
_exptl_absorpt_correction_T_max 0.7533
_exptl_absorpt_correction_T_min 0.5920
_exptl_absorpt_correction_type multi-scan
_exptl_absorpt_process_details 'SADABS (Krause et al. 2015)'
_exptl_crystal_colour colorless
_exptl_crystal_density_diffrn 1.299
_exptl_crystal_description block
_exptl_crystal_F_000 1232
_exptl_crystal_size_max 0.257
_exptl_crystal_size_mid 0.176
_exptl_crystal_size_min 0.114
_refine_diff_density_max 0.458
_refine_diff_density_min -0.562
_refine_diff_density_rms 0.048
_refine_ls_extinction_method none
_refine_ls_goodness_of_fit_ref 1.040
_refine_ls_hydrogen_treatment constr
_refine_ls_matrix_type full
_refine_ls_number_parameters 347
_refine_ls_number_reflns 5626
_refine_ls_number_restraints 0
_refine_ls_restrained_S_all 1.040
_refine_ls_R_factor_all 0.0444
_refine_ls_R_factor_gt 0.0367
_refine_ls_shift/su_max 0.002
_refine_ls_shift/su_mean 0.000
_refine_ls_structure_factor_coef Fsqd
_refine_ls_weighting_details 'w=1/[\s^2^(Fo^2^)+(0.0419P)^2^+2.0038P] where P=(Fo^2^+2Fc^2^)/3'
_refine_ls_weighting_scheme calc
_refine_ls_wR_factor_gt 0.0903
_refine_ls_wR_factor_ref 0.0945
_reflns_Friedel_coverage 0.000
_reflns_number_gt 4853
_reflns_number_total 5626
_reflns_threshold_expression 'I > 2\s(I)'
_cod_data_source_file ol7b00618_si_003.cif
_cod_data_source_block kr3-224-2
_cod_database_code 1546207
_shelx_shelxl_version_number 2014/7
_shelx_space_group_comment
;
The symmetry employed for this shelxl refinement is uniquely defined
by the following loop, which should always be used as a source of
symmetry information in preference to the above space-group names.
They are only intended as comments.
;
_shelx_estimated_absorpt_t_min 0.478
_shelx_estimated_absorpt_t_max 0.700

loop_
_space_group_symop_operation_xyz
'x, y, z'
'-x, y+1/2, -z+1/2'
'-x, -y, -z'
'x, -y-1/2, z-1/2'

loop_
_atom_site_label
_atom_site_type_symbol
_atom_site_fract_x
_atom_site_fract_y
_atom_site_fract_z
_atom_site_U_iso_or_equiv
_atom_site_adp_type
_atom_site_occupancy
_atom_site_site_symmetry_order
_atom_site_calc_flag
_atom_site_refinement_flags_posn
_atom_site_refinement_flags_adp
Si1 Si 0.81855(5) 0.60029(2) 0.72327(5) 0.02130(12) Uani 1 1 d . .
O1 O 0.50593(13) 0.42300(4) 0.69391(13) 0.0246(3) Uani 1 1 d . .
O2 O 0.62020(13) 0.69448(4) 0.71653(13) 0.0250(3) Uani 1 1 d . .
N1 N 0.64594(15) 0.43226(5) 0.92903(16) 0.0200(3) Uani 1 1 d . .
N2 N 0.52935(15) 0.66701(5) 0.49222(16) 0.0209(3) Uani 1 1 d . .
H2 H 0.5152 0.6419 0.4375 0.025 Uiso 1 1 calc R U
C2 C 0.55862(17) 0.44761(6) 0.79909(19) 0.0201(4) Uani 1 1 d . .
C3 C 0.54284(17) 0.50180(6) 0.80747(18) 0.0189(4) Uani 1 1 d . .
H3 H 0.4495 0.5097 0.7864 0.023 Uiso 1 1 calc R U
C4 C 0.63259(17) 0.51259(6) 0.95924(18) 0.0190(4) Uani 1 1 d . .
C5 C 0.66349(19) 0.55457(6) 1.0351(2) 0.0236(4) Uani 1 1 d . .
H5 H 0.6232 0.5837 0.9919 0.028 Uiso 1 1 calc R U
C6 C 0.7554(2) 0.55327(7) 1.1771(2) 0.0271(4) Uani 1 1 d . .
H6 H 0.7784 0.5819 1.2303 0.033 Uiso 1 1 calc R U
C7 C 0.81318(18) 0.51079(7) 1.2411(2) 0.0246(4) Uani 1 1 d . .
H7 H 0.8752 0.5107 1.3375 0.030 Uiso 1 1 calc R U
C8 C 0.78158(18) 0.46819(7) 1.16594(19) 0.0227(4) Uani 1 1 d . .
H8 H 0.8205 0.4389 1.2095 0.027 Uiso 1 1 calc R U
C9 C 0.69170(17) 0.47009(6) 1.02604(18) 0.0188(4) Uani 1 1 d . .
C10 C 0.58034(17) 0.52607(6) 0.69956(18) 0.0192(4) Uani 1 1 d . .
H10A H 0.6765 0.5221 0.7316 0.023 Uiso 1 1 calc R U
H10B H 0.5350 0.5091 0.6087 0.023 Uiso 1 1 calc R U
C11 C 0.54784(17) 0.57848(6) 0.67362(18) 0.0183(4) Uani 1 1 d . .
C12 C 0.40679(17) 0.59135(6) 0.63256(19) 0.0204(4) Uani 1 1 d . .
C13 C 0.30485(19) 0.56694(7) 0.5249(2) 0.0253(4) Uani 1 1 d . .
H13 H 0.3254 0.5412 0.4794 0.030 Uiso 1 1 calc R U
C14 C 0.17345(19) 0.57950(7) 0.4826(2) 0.0295(4) Uani 1 1 d . .
H14 H 0.1052 0.5626 0.4083 0.035 Uiso 1 1 calc R U
C15 C 0.14227(19) 0.61662(7) 0.5489(2) 0.0304(5) Uani 1 1 d . .
H15 H 0.0526 0.6253 0.5202 0.036 Uiso 1 1 calc R U
C16 C 0.2422(2) 0.64103(7) 0.6571(2) 0.0277(4) Uani 1 1 d . .
H16 H 0.2209 0.6665 0.7027 0.033 Uiso 1 1 calc R U
C17 C 0.37404(19) 0.62852(6) 0.6995(2) 0.0236(4) Uani 1 1 d . .
H17 H 0.4419 0.6453 0.7742 0.028 Uiso 1 1 calc R U
C18 C 0.63785(17) 0.61086(6) 0.67816(18) 0.0188(4) Uani 1 1 d . .
C19 C 0.59376(17) 0.66114(6) 0.63212(19) 0.0198(4) Uani 1 1 d . .
C20 C 0.48169(18) 0.71344(6) 0.42696(19) 0.0234(4) Uani 1 1 d . .
H20A H 0.5448 0.7268 0.3943 0.028 Uiso 1 1 calc R U
H20B H 0.4776 0.7355 0.4979 0.028 Uiso 1 1 calc R U
C21 C 0.34711(18) 0.70989(6) 0.30419(19) 0.0214(4) Uani 1 1 d . .
C22 C 0.24888(19) 0.68176(7) 0.3124(2) 0.0267(4) Uani 1 1 d . .
H22 H 0.2676 0.6640 0.3954 0.032 Uiso 1 1 calc R U
C23 C 0.1240(2) 0.67950(8) 0.2003(2) 0.0326(5) Uani 1 1 d . .
H23 H 0.0577 0.6602 0.2069 0.039 Uiso 1 1 calc R U
C24 C 0.0960(2) 0.70526(8) 0.0794(2) 0.0351(5) Uani 1 1 d . .
H24 H 0.0101 0.7040 0.0031 0.042 Uiso 1 1 calc R U
C25 C 0.1933(2) 0.73307(7) 0.0692(2) 0.0346(5) Uani 1 1 d . .
H25 H 0.1743 0.7505 -0.0145 0.041 Uiso 1 1 calc R U
C26 C 0.3181(2) 0.73538(7) 0.1811(2) 0.0275(4) Uani 1 1 d . .
H26 H 0.3844 0.7545 0.1738 0.033 Uiso 1 1 calc R U
C27 C 0.6898(2) 0.38329(6) 0.9630(2) 0.0265(4) Uani 1 1 d . .
H27A H 0.7865 0.3823 1.0098 0.040 Uiso 1 1 calc R U
H27B H 0.6572 0.3644 0.8763 0.040 Uiso 1 1 calc R U
H27C H 0.6552 0.3701 1.0259 0.040 Uiso 1 1 calc R U
C28 C 0.8324(2) 0.55730(8) 0.5954(2) 0.0341(5) Uani 1 1 d . .
H28A H 0.8238 0.5247 0.6235 0.051 Uiso 1 1 calc R U
H28B H 0.9186 0.5611 0.5948 0.051 Uiso 1 1 calc R U
H28C H 0.7621 0.5636 0.5010 0.051 Uiso 1 1 calc R U
C29 C 0.9115(2) 0.57866(8) 0.9077(2) 0.0341(5) Uani 1 1 d . .
H29A H 0.9083 0.6028 0.9730 0.051 Uiso 1 1 calc R U
H29B H 1.0036 0.5726 0.9273 0.051 Uiso 1 1 calc R U
H29C H 0.8713 0.5491 0.9198 0.051 Uiso 1 1 calc R U
C30 C 0.8889(2) 0.65819(7) 0.7019(2) 0.0318(5) Uani 1 1 d . .
H30A H 0.8437 0.6684 0.6035 0.048 Uiso 1 1 calc R U
H30B H 0.9834 0.6543 0.7288 0.048 Uiso 1 1 calc R U
H30C H 0.8767 0.6823 0.7623 0.048 Uiso 1 1 calc R U
Cl1 Cl 0.89026(5) 0.79486(2) 0.83862(6) 0.04387(15) Uani 1 1 d . .
Cl2 Cl 0.62985(6) 0.83537(2) 0.72966(7) 0.04599(16) Uani 1 1 d . .
Cl3 Cl 0.73343(5) 0.80548(2) 0.53684(5) 0.03615(13) Uani 1 1 d . .
C31 C 0.73082(19) 0.79343(7) 0.6988(2) 0.0265(4) Uani 1 1 d . .
H31 H 0.6928 0.7610 0.6943 0.032 Uiso 1 1 calc R U

loop_
_atom_site_aniso_label
_atom_site_aniso_U_11
_atom_site_aniso_U_22
_atom_site_aniso_U_33
_atom_site_aniso_U_23
_atom_site_aniso_U_13
_atom_site_aniso_U_12
Si1 0.0191(2) 0.0235(3) 0.0216(3) -0.00217(19) 0.00920(19) -0.00303(19)
O1 0.0305(7) 0.0197(6) 0.0215(7) -0.0037(5) 0.0095(5) -0.0044(5)
O2 0.0362(8) 0.0192(6) 0.0208(7) -0.0033(5) 0.0136(6) -0.0043(5)
N1 0.0242(8) 0.0160(7) 0.0201(8) -0.0004(6) 0.0099(6) -0.0005(6)
N2 0.0255(8) 0.0165(7) 0.0195(8) -0.0021(6) 0.0088(6) -0.0008(6)
C2 0.0208(9) 0.0202(9) 0.0228(9) 0.0005(7) 0.0128(7) -0.0025(7)
C3 0.0217(9) 0.0163(8) 0.0204(9) -0.0008(7) 0.0107(7) -0.0006(7)
C4 0.0217(9) 0.0193(9) 0.0197(9) -0.0001(7) 0.0126(7) -0.0019(7)
C5 0.0302(10) 0.0189(9) 0.0266(10) -0.0006(7) 0.0169(8) 0.0001(7)
C6 0.0346(11) 0.0240(10) 0.0252(10) -0.0074(8) 0.0154(8) -0.0057(8)
C7 0.0240(10) 0.0305(10) 0.0191(9) -0.0028(7) 0.0092(7) -0.0042(8)
C8 0.0225(9) 0.0238(9) 0.0226(9) 0.0025(7) 0.0106(7) 0.0025(7)
C9 0.0205(9) 0.0189(9) 0.0210(9) -0.0019(7) 0.0128(7) -0.0021(7)
C10 0.0210(9) 0.0192(9) 0.0190(9) -0.0003(7) 0.0102(7) 0.0002(7)
C11 0.0205(9) 0.0188(9) 0.0157(9) -0.0006(6) 0.0082(7) -0.0002(7)
C12 0.0219(9) 0.0188(8) 0.0232(9) 0.0053(7) 0.0124(7) 0.0006(7)
C13 0.0254(10) 0.0201(9) 0.0303(10) 0.0019(7) 0.0123(8) -0.0007(7)
C14 0.0211(10) 0.0284(10) 0.0353(11) 0.0059(8) 0.0090(8) -0.0035(8)
C15 0.0236(10) 0.0297(11) 0.0432(12) 0.0166(9) 0.0196(9) 0.0067(8)
C16 0.0335(11) 0.0220(9) 0.0377(12) 0.0084(8) 0.0248(9) 0.0055(8)
C17 0.0294(10) 0.0198(9) 0.0267(10) 0.0029(7) 0.0170(8) -0.0004(7)
C18 0.0218(9) 0.0202(9) 0.0150(8) -0.0008(7) 0.0087(7) -0.0010(7)
C19 0.0193(9) 0.0205(9) 0.0215(9) -0.0001(7) 0.0107(7) -0.0030(7)
C20 0.0287(10) 0.0179(9) 0.0232(10) 0.0006(7) 0.0111(8) -0.0015(7)
C21 0.0267(10) 0.0186(9) 0.0214(9) 0.0006(7) 0.0129(8) 0.0036(7)
C22 0.0307(10) 0.0281(10) 0.0241(10) 0.0021(8) 0.0145(8) 0.0003(8)
C23 0.0280(11) 0.0348(11) 0.0357(12) 0.0011(9) 0.0148(9) -0.0013(9)
C24 0.0282(11) 0.0361(12) 0.0318(11) 0.0003(9) 0.0048(9) 0.0052(9)
C25 0.0429(13) 0.0291(11) 0.0266(11) 0.0085(8) 0.0106(9) 0.0082(9)
C26 0.0339(11) 0.0206(9) 0.0296(11) 0.0044(8) 0.0155(9) 0.0036(8)
C27 0.0337(11) 0.0164(9) 0.0265(10) 0.0007(7) 0.0106(8) 0.0027(8)
C28 0.0274(11) 0.0371(12) 0.0420(13) -0.0145(9) 0.0193(9) -0.0056(9)
C29 0.0229(10) 0.0447(13) 0.0302(11) 0.0059(9) 0.0076(8) -0.0008(9)
C30 0.0281(11) 0.0324(11) 0.0367(12) -0.0027(9) 0.0160(9) -0.0091(9)
Cl1 0.0330(3) 0.0523(3) 0.0339(3) -0.0024(2) 0.0032(2) -0.0033(2)
Cl2 0.0496(3) 0.0371(3) 0.0695(4) 0.0142(3) 0.0430(3) 0.0105(2)
Cl3 0.0453(3) 0.0360(3) 0.0290(3) -0.0008(2) 0.0180(2) -0.0084(2)
C31 0.0280(10) 0.0229(9) 0.0267(10) 0.0011(7) 0.0104(8) -0.0028(8)

loop_
_atom_type_symbol
_atom_type_description
_atom_type_scat_dispersion_real
_atom_type_scat_dispersion_imag
_atom_type_scat_source
C C 0.0181 0.0091 'International Tables Vol C Tables 4.2.6.8 and 6.1.1.4'
H H 0.0000 0.0000 'International Tables Vol C Tables 4.2.6.8 and 6.1.1.4'
Cl Cl 0.3639 0.7018 'International Tables Vol C Tables 4.2.6.8 and 6.1.1.4'
N N 0.0311 0.0180 'International Tables Vol C Tables 4.2.6.8 and 6.1.1.4'
O O 0.0492 0.0322 'International Tables Vol C Tables 4.2.6.8 and 6.1.1.4'
Si Si 0.2541 0.3302 'International Tables Vol C Tables 4.2.6.8 and 6.1.1.4'

loop_
_geom_angle_atom_site_label_1
_geom_angle_atom_site_label_2
_geom_angle_atom_site_label_3
_geom_angle
C29 Si1 C30 109.71(10)
C29 Si1 C28 111.04(11)
C30 Si1 C28 107.48(10)
C29 Si1 C18 111.17(9)
C30 Si1 C18 107.43(9)
C28 Si1 C18 109.88(9)
C2 N1 C9 111.55(14)
C2 N1 C27 124.49(15)
C9 N1 C27 123.95(15)
C19 N2 C20 122.59(15)
C19 N2 H2 118.7
C20 N2 H2 118.7
O1 C2 N1 125.96(16)
O1 C2 C3 126.20(16)
N1 C2 C3 107.79(15)
C4 C3 C10 115.26(14)
C4 C3 C2 102.70(14)
C10 C3 C2 108.59(14)
C4 C3 H3 110.0
C10 C3 H3 110.0
C2 C3 H3 110.0
C5 C4 C9 119.50(17)
C5 C4 C3 132.14(17)
C9 C4 C3 108.36(15)
C4 C5 C6 118.64(17)
C4 C5 H5 120.7
C6 C5 H5 120.7
C7 C6 C5 120.90(17)
C7 C6 H6 119.6
C5 C6 H6 119.6
C6 C7 C8 120.92(17)
C6 C7 H7 119.5
C8 C7 H7 119.5
C9 C8 C7 117.50(17)
C9 C8 H8 121.2
C7 C8 H8 121.2
C8 C9 C4 122.53(16)
C8 C9 N1 127.86(16)
C4 C9 N1 109.60(15)
C11 C10 C3 116.21(14)
C11 C10 H10A 108.2
C3 C10 H10A 108.2
C11 C10 H10B 108.2
C3 C10 H10B 108.2
H10A C10 H10B 107.4
C18 C11 C12 122.32(16)
C18 C11 C10 122.11(16)
C12 C11 C10 115.43(15)
C13 C12 C17 118.37(17)
C13 C12 C11 120.54(16)
C17 C12 C11 121.08(16)
C14 C13 C12 121.15(18)
C14 C13 H13 119.4
C12 C13 H13 119.4
C15 C14 C13 119.95(19)
C15 C14 H14 120.0
C13 C14 H14 120.0
C16 C15 C14 119.74(18)
C16 C15 H15 120.1
C14 C15 H15 120.1
C15 C16 C17 120.39(18)
C15 C16 H16 119.8
C17 C16 H16 119.8
C16 C17 C12 120.38(18)
C16 C17 H17 119.8
C12 C17 H17 119.8
C11 C18 C19 119.02(16)
C11 C18 Si1 127.66(14)
C19 C18 Si1 113.13(12)
O2 C19 N2 123.04(16)
O2 C19 C18 122.43(16)
N2 C19 C18 114.45(15)
N2 C20 C21 111.71(15)
N2 C20 H20A 109.3
C21 C20 H20A 109.3
N2 C20 H20B 109.3
C21 C20 H20B 109.3
H20A C20 H20B 107.9
C26 C21 C22 118.87(18)
C26 C21 C20 120.37(17)
C22 C21 C20 120.75(17)
C23 C22 C21 120.59(19)
C23 C22 H22 119.7
C21 C22 H22 119.7
C24 C23 C22 120.1(2)
C24 C23 H23 120.0
C22 C23 H23 120.0
C23 C24 C25 120.0(2)
C23 C24 H24 120.0
C25 C24 H24 120.0
C26 C25 C24 120.02(19)
C26 C25 H25 120.0
C24 C25 H25 120.0
C25 C26 C21 120.48(19)
C25 C26 H26 119.8
C21 C26 H26 119.8
N1 C27 H27A 109.5
N1 C27 H27B 109.5
H27A C27 H27B 109.5
N1 C27 H27C 109.5
H27A C27 H27C 109.5
H27B C27 H27C 109.5
Si1 C28 H28A 109.5
Si1 C28 H28B 109.5
H28A C28 H28B 109.5
Si1 C28 H28C 109.5
H28A C28 H28C 109.5
H28B C28 H28C 109.5
Si1 C29 H29A 109.5
Si1 C29 H29B 109.5
H29A C29 H29B 109.5
Si1 C29 H29C 109.5
H29A C29 H29C 109.5
H29B C29 H29C 109.5
Si1 C30 H30A 109.5
Si1 C30 H30B 109.5
H30A C30 H30B 109.5
Si1 C30 H30C 109.5
H30A C30 H30C 109.5
H30B C30 H30C 109.5
Cl1 C31 Cl3 111.53(11)
Cl1 C31 Cl2 109.48(11)
Cl3 C31 Cl2 109.86(11)
Cl1 C31 H31 108.6
Cl3 C31 H31 108.6
Cl2 C31 H31 108.6

loop_
_geom_bond_atom_site_label_1
_geom_bond_atom_site_label_2
_geom_bond_distance
Si1 C29 1.864(2)
Si1 C30 1.866(2)
Si1 C28 1.869(2)
Si1 C18 1.9000(18)
O1 C2 1.220(2)
O2 C19 1.236(2)
N1 C2 1.362(2)
N1 C9 1.408(2)
N1 C27 1.452(2)
N2 C19 1.341(2)
N2 C20 1.463(2)
N2 H2 0.8800
C2 C3 1.539(2)
C3 C4 1.505(2)
C3 C10 1.539(2)
C3 H3 1.0000
C4 C5 1.382(2)
C4 C9 1.398(2)
C5 C6 1.401(3)
C5 H5 0.9500
C6 C7 1.385(3)
C6 H6 0.9500
C7 C8 1.393(3)
C7 H7 0.9500
C8 C9 1.379(3)
C8 H8 0.9500
C10 C11 1.513(2)
C10 H10A 0.9900
C10 H10B 0.9900
C11 C18 1.347(2)
C11 C12 1.497(2)
C12 C13 1.392(3)
C12 C17 1.398(3)
C13 C14 1.391(3)
C13 H13 0.9500
C14 C15 1.385(3)
C14 H14 0.9500
C15 C16 1.384(3)
C15 H15 0.9500
C16 C17 1.396(3)
C16 H16 0.9500
C17 H17 0.9500
C18 C19 1.505(2)
C20 C21 1.505(3)
C20 H20A 0.9900
C20 H20B 0.9900
C21 C26 1.393(3)
C21 C22 1.393(3)
C22 C23 1.387(3)
C22 H22 0.9500
C23 C24 1.380(3)
C23 H23 0.9500
C24 C25 1.389(3)
C24 H24 0.9500
C25 C26 1.386(3)
C25 H25 0.9500
C26 H26 0.9500
C27 H27A 0.9800
C27 H27B 0.9800
C27 H27C 0.9800
C28 H28A 0.9800
C28 H28B 0.9800
C28 H28C 0.9800
C29 H29A 0.9800
C29 H29B 0.9800
C29 H29C 0.9800
C30 H30A 0.9800
C30 H30B 0.9800
C30 H30C 0.9800
Cl1 C31 1.756(2)
Cl2 C31 1.765(2)
Cl3 C31 1.758(2)
C31 H31 1.0000

loop_
_geom_torsion_atom_site_label_1
_geom_torsion_atom_site_label_2
_geom_torsion_atom_site_label_3
_geom_torsion_atom_site_label_4
_geom_torsion
C9 N1 C2 O1 177.88(17)
C27 N1 C2 O1 -0.4(3)
C9 N1 C2 C3 0.14(19)
C27 N1 C2 C3 -178.17(16)
O1 C2 C3 C4 -178.19(17)
N1 C2 C3 C4 -0.46(18)
O1 C2 C3 C10 -55.7(2)
N1 C2 C3 C10 122.03(15)
C10 C3 C4 C5 62.0(3)
C2 C3 C4 C5 179.90(19)
C10 C3 C4 C9 -117.26(16)
C2 C3 C4 C9 0.62(18)
C9 C4 C5 C6 1.0(3)
C3 C4 C5 C6 -178.19(18)
C4 C5 C6 C7 -0.8(3)
C5 C6 C7 C8 0.1(3)
C6 C7 C8 C9 0.4(3)
C7 C8 C9 C4 -0.2(3)
C7 C8 C9 N1 179.11(17)
C5 C4 C9 C8 -0.6(3)
C3 C4 C9 C8 178.82(16)
C5 C4 C9 N1 -179.96(16)
C3 C4 C9 N1 -0.58(19)
C2 N1 C9 C8 -179.07(17)
C27 N1 C9 C8 -0.8(3)
C2 N1 C9 C4 0.3(2)
C27 N1 C9 C4 178.59(16)
C4 C3 C10 C11 -76.1(2)
C2 C3 C10 C11 169.40(15)
C3 C10 C11 C18 129.68(18)
C3 C10 C11 C12 -54.5(2)
C18 C11 C12 C13 126.00(19)
C10 C11 C12 C13 -49.8(2)
C18 C11 C12 C17 -53.0(2)
C10 C11 C12 C17 131.22(17)
C17 C12 C13 C14 1.1(3)
C11 C12 C13 C14 -177.95(17)
C12 C13 C14 C15 -0.6(3)
C13 C14 C15 C16 0.0(3)
C14 C15 C16 C17 0.1(3)
C15 C16 C17 C12 0.4(3)
C13 C12 C17 C16 -1.0(3)
C11 C12 C17 C16 178.04(16)
C12 C11 C18 C19 -3.7(3)
C10 C11 C18 C19 171.77(15)
C12 C11 C18 Si1 -178.33(13)
C10 C11 C18 Si1 -2.8(3)
C29 Si1 C18 C11 -63.00(19)
C30 Si1 C18 C11 176.96(16)
C28 Si1 C18 C11 60.32(19)
C29 Si1 C18 C19 122.14(14)
C30 Si1 C18 C19 2.10(15)
C28 Si1 C18 C19 -114.54(14)
C20 N2 C19 O2 -1.5(3)
C20 N2 C19 C18 -178.42(15)
C11 C18 C19 O2 107.0(2)
Si1 C18 C19 O2 -77.68(19)
C11 C18 C19 N2 -76.1(2)
Si1 C18 C19 N2 99.26(16)
C19 N2 C20 C21 -139.57(17)
N2 C20 C21 C26 -138.33(17)
N2 C20 C21 C22 42.7(2)
C26 C21 C22 C23 -0.6(3)
C20 C21 C22 C23 178.39(18)
C21 C22 C23 C24 -0.1(3)
C22 C23 C24 C25 0.7(3)
C23 C24 C25 C26 -0.7(3)
C24 C25 C26 C21 0.1(3)
C22 C21 C26 C25 0.6(3)
C20 C21 C26 C25 -178.42(18)
